data_7019222
loop_
_publ_author_name
'Gushchin, Pavel V.'
'Kuznetsov, Maxim L.'
'Wang, Qian'
'Karasik, Andrey A.'
'Haukka, Matti'
'Starova, Galina L.'
'Kukushkin, Vadim Yu'

_publ_section_title
;
 Lasagna-type arrays with halide-nitromethane cluster filling. The first
 recognition of the Hal(-)HCH(2)NO(2) (Hal = Cl, Br, I) hydrogen bonding.
;
_journal_issue 23
_journal_name_full 'Dalton transactions (Cambridge, England : 2003)'
_journal_page_first 6922
_journal_page_last 6931
_journal_paper_doi 10.1039/c2dt12394k
_journal_volume 41
_journal_year 2012
_chemical_formula_moiety 'C38 H46 N10 Pt, 2(C H3 N O2), 2(Br)'
_chemical_formula_sum 'C40 H52 Br2 N12 O4 Pt'
_chemical_formula_weight 1119.85
_chemical_name_systematic
;
?
;
_space_group_IT_number 14
_symmetry_cell_setting monoclinic
_symmetry_space_group_name_Hall '-P 2ybc'
_symmetry_space_group_name_H-M 'P 1 21/c 1'
_atom_sites_solution_hydrogens geom
_atom_sites_solution_primary direct
_atom_sites_solution_secondary difmap
_audit_creation_method SHELXL-97
_cell_angle_alpha 90.00
_cell_angle_beta 90.8400(10)
_cell_angle_gamma 90.00
_cell_formula_units_Z 2
_cell_length_a 9.1865(3)
_cell_length_b 24.9350(8)
_cell_length_c 9.5497(3)
_cell_measurement_reflns_used 9977
_cell_measurement_temperature 100(2)
_cell_measurement_theta_max 37.02
_cell_measurement_theta_min 3.16
_cell_volume 2187.27(12)
_computing_cell_refinement 'SAINT (Bruker AXS, 2009)'
_computing_data_collection 'APEX2 (Bruker AXS, 2010)'
_computing_data_reduction 'SAINT (Bruker AXS, 2009)'
_computing_molecular_graphics 'Diamond v.3.2f (Brandenburg, 2010)'
_computing_publication_material 'SHELXL-97 (Sheldrick, 2008)'
_computing_structure_refinement 'SHELXL-97 (Sheldrick, 2008)'
_computing_structure_solution 'SHELXS-97 (Sheldrick, 2008)'
_diffrn_ambient_temperature 100(2)
_diffrn_detector_area_resol_mean 16
_diffrn_measured_fraction_theta_full 0.966
_diffrn_measured_fraction_theta_max 0.966
_diffrn_measurement_device '62mm x 62mm CCD camera on \k-goniostat'
_diffrn_measurement_device_type 'Bruker KAPPA APEX II CCD'
_diffrn_measurement_method '\f scans and \w scans with \k offset'
_diffrn_radiation_monochromator 'horizontally mounted graphite crystal'
_diffrn_radiation_source 'fine-focus sealed tube'
_diffrn_radiation_type MoK\a
_diffrn_radiation_wavelength 0.71073
_diffrn_reflns_av_R_equivalents 0.0302
_diffrn_reflns_av_sigmaI/netI 0.0397
_diffrn_reflns_limit_h_max 15
_diffrn_reflns_limit_h_min -15
_diffrn_reflns_limit_k_max 42
_diffrn_reflns_limit_k_min -36
_diffrn_reflns_limit_l_max 16
_diffrn_reflns_limit_l_min -15
_diffrn_reflns_number 34886
_diffrn_reflns_theta_full 37.83
_diffrn_reflns_theta_max 37.83
_diffrn_reflns_theta_min 2.28
_exptl_absorpt_coefficient_mu 5.089
_exptl_absorpt_correction_T_max 0.5381
_exptl_absorpt_correction_T_min 0.2979
_exptl_absorpt_correction_type multi-scan
_exptl_absorpt_process_details 'SADABS (Sheldrick, 2008)'
_exptl_crystal_colour colourless
_exptl_crystal_density_diffrn 1.700
_exptl_crystal_density_method 'not measured'
_exptl_crystal_description plate
_exptl_crystal_F_000 1112
_exptl_crystal_size_max 0.31
_exptl_crystal_size_mid 0.17
_exptl_crystal_size_min 0.14
_refine_diff_density_max 1.673
_refine_diff_density_min -1.704
_refine_diff_density_rms 0.138
_refine_ls_extinction_method none
_refine_ls_goodness_of_fit_ref 1.035
_refine_ls_hydrogen_treatment constr
_refine_ls_matrix_type full
_refine_ls_number_parameters 270
_refine_ls_number_reflns 11372
_refine_ls_number_restraints 0
_refine_ls_restrained_S_all 1.035
_refine_ls_R_factor_all 0.0482
_refine_ls_R_factor_gt 0.0316
_refine_ls_shift/su_max 0.001
_refine_ls_shift/su_mean 0.000
_refine_ls_structure_factor_coef Fsqd
_refine_ls_weighting_details 'calc w=1/[\s^2^(Fo^2^)+(0.0221P)^2^+2.6217P] where P=(Fo^2^+2Fc^2^)/3'
_refine_ls_weighting_scheme calc
_refine_ls_wR_factor_gt 0.0613
_refine_ls_wR_factor_ref 0.0653
_reflns_number_gt 9097
_reflns_number_total 11372
_reflns_threshold_expression >2sigma(I)
_cod_data_source_file c2dt12394k.txt
_cod_data_source_block 2Br
_cod_original_sg_symbol_H-M 'P 21/c'
_cod_database_code 7019222

loop_
_symmetry_equiv_pos_as_xyz
'x, y, z'
'-x, y+1/2, -z+1/2'
'-x, -y, -z'
'x, -y-1/2, z-1/2'

loop_
_atom_site_label
_atom_site_type_symbol
_atom_site_fract_x
_atom_site_fract_y
_atom_site_fract_z
_atom_site_U_iso_or_equiv
_atom_site_adp_type
_atom_site_occupancy
_atom_site_symmetry_multiplicity
_atom_site_calc_flag
_atom_site_refinement_flags
Pt1 Pt 0.0000 0.5000 0.0000 0.01150(2) Uani 1 2 d S
Br1 Br 0.33716(2) 0.551279(9) 0.63742(2) 0.01864(4) Uani 1 1 d .
O1 O 0.3657(2) 0.71690(8) 0.49001(19) 0.0332(4) Uani 1 1 d .
O2 O 0.1651(2) 0.75532(8) 0.5446(2) 0.0337(4) Uani 1 1 d .
N1 N 0.11553(18) 0.51361(7) 0.17630(17) 0.0135(3) Uani 1 1 d .
N2 N 0.19304(17) 0.48372(7) -0.08450(17) 0.0138(3) Uani 1 1 d .
H2N H 0.2162 0.4933 -0.1655 0.021 Uiso 1 1 d R
N3 N 0.30866(19) 0.49197(7) 0.32862(18) 0.0167(3) Uani 1 1 d .
H3N H 0.3936 0.4764 0.3355 0.025 Uiso 1 1 d R
H3M H 0.2831 0.5130 0.3994 0.025 Uiso 1 1 d R
N4 N 0.27966(17) 0.44391(7) 0.12279(16) 0.0127(3) Uani 1 1 d .
N5 N 0.39475(17) 0.42638(7) -0.08814(17) 0.0143(3) Uani 1 1 d .
N6 N 0.2636(2) 0.72361(8) 0.5679(2) 0.0215(3) Uani 1 1 d .
C1 C 0.07275(19) 0.55826(8) 0.26160(19) 0.0133(3) Uani 1 1 d .
C2 C 0.1098(2) 0.61014(8) 0.2230(2) 0.0172(3) Uani 1 1 d .
H2 H 0.1663 0.6162 0.1420 0.021 Uiso 1 1 calc R
C3 C 0.0638(2) 0.65312(9) 0.3034(2) 0.0217(4) Uani 1 1 d .
H3 H 0.0892 0.6887 0.2774 0.026 Uiso 1 1 calc R
C4 C -0.0193(2) 0.64432(9) 0.4219(2) 0.0208(4) Uani 1 1 d .
H4 H -0.0492 0.6737 0.4778 0.025 Uiso 1 1 calc R
C5 C -0.0580(2) 0.59265(9) 0.4578(2) 0.0209(4) Uani 1 1 d .
H5 H -0.1155 0.5866 0.5382 0.025 Uiso 1 1 calc R
C6 C -0.0134(2) 0.54944(9) 0.3771(2) 0.0175(3) Uani 1 1 d .
H6 H -0.0419 0.5140 0.4011 0.021 Uiso 1 1 calc R
C7 C 0.2306(2) 0.48556(8) 0.21138(19) 0.0128(3) Uani 1 1 d .
C8 C 0.25418(19) 0.38908(8) 0.16746(19) 0.0137(3) Uani 1 1 d .
C9 C 0.3321(2) 0.36626(8) 0.2784(2) 0.0165(3) Uani 1 1 d .
H9 H 0.4039 0.3865 0.3277 0.020 Uiso 1 1 calc R
C10 C 0.3034(2) 0.31359(9) 0.3161(2) 0.0208(4) Uani 1 1 d .
H10 H 0.3551 0.2979 0.3926 0.025 Uiso 1 1 calc R
C11 C 0.2001(3) 0.28369(10) 0.2433(3) 0.0256(4) Uani 1 1 d .
H11 H 0.1812 0.2477 0.2698 0.031 Uiso 1 1 calc R
C12 C 0.1244(3) 0.30648(10) 0.1318(3) 0.0269(5) Uani 1 1 d .
H12 H 0.0548 0.2858 0.0807 0.032 Uiso 1 1 calc R
C13 C 0.1500(2) 0.35939(9) 0.0948(2) 0.0198(4) Uani 1 1 d .
H13 H 0.0963 0.3753 0.0198 0.024 Uiso 1 1 calc R
C14 C 0.28806(19) 0.45282(8) -0.02283(19) 0.0129(3) Uani 1 1 d .
C15 C 0.3853(2) 0.41410(9) -0.2388(2) 0.0180(4) Uani 1 1 d .
H15A H 0.4680 0.4308 -0.2878 0.022 Uiso 1 1 calc R
H15B H 0.2937 0.4288 -0.2790 0.022 Uiso 1 1 calc R
C16 C 0.3889(2) 0.35367(9) -0.2584(2) 0.0201(4) Uani 1 1 d .
H16A H 0.3867 0.3452 -0.3597 0.024 Uiso 1 1 calc R
H16B H 0.3013 0.3376 -0.2160 0.024 Uiso 1 1 calc R
C17 C 0.5247(2) 0.32908(9) -0.1912(2) 0.0207(4) Uani 1 1 d .
H17A H 0.6118 0.3412 -0.2421 0.025 Uiso 1 1 calc R
H17B H 0.5195 0.2895 -0.1984 0.025 Uiso 1 1 calc R
C18 C 0.5388(2) 0.34528(9) -0.0372(2) 0.0198(4) Uani 1 1 d .
H18A H 0.4612 0.3275 0.0167 0.024 Uiso 1 1 calc R
H18B H 0.6339 0.3329 0.0006 0.024 Uiso 1 1 calc R
C19 C 0.5269(2) 0.40582(9) -0.0188(2) 0.0163(4) Uani 1 1 d .
H19A H 0.5246 0.4146 0.0823 0.020 Uiso 1 1 calc R
H19B H 0.6134 0.4234 -0.0591 0.020 Uiso 1 1 calc R
C20 C 0.2598(3) 0.69216(11) 0.6988(3) 0.0312(5) Uani 1 1 d .
H20A H 0.2810 0.6545 0.6783 0.047 Uiso 1 1 calc R
H20B H 0.1629 0.6950 0.7398 0.047 Uiso 1 1 calc R
H20C H 0.3328 0.7061 0.7651 0.047 Uiso 1 1 calc R

loop_
_atom_site_aniso_label
_atom_site_aniso_U_11
_atom_site_aniso_U_22
_atom_site_aniso_U_33
_atom_site_aniso_U_23
_atom_site_aniso_U_13
_atom_site_aniso_U_12
Pt1 0.01173(4) 0.01157(4) 0.01116(4) -0.00203(4) -0.00040(2) 0.00304(4)
Br1 0.01854(8) 0.01894(9) 0.01835(8) -0.00263(7) -0.00287(6) 0.00036(7)
O1 0.0371(10) 0.0364(11) 0.0264(9) -0.0072(8) 0.0073(7) -0.0015(8)
O2 0.0291(9) 0.0271(10) 0.0444(11) 0.0021(8) -0.0111(8) 0.0053(7)
N1 0.0147(6) 0.0123(7) 0.0136(6) -0.0034(5) -0.0002(5) 0.0029(5)
N2 0.0144(6) 0.0151(7) 0.0120(6) -0.0007(6) 0.0014(5) 0.0035(5)
N3 0.0172(7) 0.0176(9) 0.0154(7) -0.0056(6) -0.0036(5) 0.0051(6)
N4 0.0148(6) 0.0114(7) 0.0118(6) -0.0014(5) 0.0002(5) 0.0034(5)
N5 0.0141(6) 0.0156(8) 0.0130(6) -0.0029(6) -0.0005(5) 0.0052(5)
N6 0.0244(8) 0.0185(9) 0.0215(8) -0.0037(7) -0.0037(7) -0.0011(7)
C1 0.0124(7) 0.0136(8) 0.0140(7) -0.0037(6) -0.0012(5) 0.0023(6)
C2 0.0168(8) 0.0146(9) 0.0203(9) -0.0020(7) 0.0035(6) 0.0003(7)
C3 0.0226(9) 0.0134(9) 0.0293(11) -0.0034(8) 0.0043(8) 0.0003(7)
C4 0.0194(8) 0.0186(10) 0.0242(10) -0.0097(8) 0.0002(7) 0.0034(7)
C5 0.0233(9) 0.0227(10) 0.0168(8) -0.0052(8) 0.0042(7) 0.0020(8)
C6 0.0214(8) 0.0162(9) 0.0150(8) -0.0011(7) 0.0023(6) -0.0002(7)
C7 0.0131(7) 0.0123(7) 0.0130(7) -0.0018(6) 0.0009(6) 0.0005(6)
C8 0.0127(7) 0.0135(8) 0.0150(7) -0.0012(6) 0.0013(6) 0.0020(6)
C9 0.0172(8) 0.0153(9) 0.0171(8) -0.0012(7) -0.0008(6) 0.0023(7)
C10 0.0231(9) 0.0161(9) 0.0233(10) 0.0027(8) 0.0017(7) 0.0042(7)
C11 0.0261(10) 0.0144(10) 0.0362(12) 0.0025(9) 0.0029(9) -0.0002(8)
C12 0.0217(9) 0.0182(10) 0.0408(13) -0.0017(9) -0.0047(9) -0.0051(8)
C13 0.0167(8) 0.0191(10) 0.0234(9) -0.0011(8) -0.0046(7) -0.0005(7)
C14 0.0131(7) 0.0122(8) 0.0135(7) -0.0029(6) 0.0006(5) 0.0008(6)
C15 0.0215(8) 0.0195(10) 0.0130(8) -0.0023(7) 0.0011(6) 0.0059(7)
C16 0.0201(8) 0.0193(10) 0.0207(9) -0.0074(8) -0.0018(7) 0.0024(7)
C17 0.0216(9) 0.0179(10) 0.0226(9) -0.0050(8) -0.0013(7) 0.0060(7)
C18 0.0200(8) 0.0195(10) 0.0198(9) -0.0025(8) -0.0008(7) 0.0078(7)
C19 0.0123(7) 0.0215(10) 0.0151(8) -0.0046(7) -0.0009(6) 0.0044(6)
C20 0.0436(14) 0.0250(12) 0.0251(11) 0.0037(9) 0.0036(10) 0.0036(11)

loop_
_atom_type_symbol
_atom_type_description
_atom_type_scat_dispersion_real
_atom_type_scat_dispersion_imag
_atom_type_scat_source
C C 0.0033 0.0016 'International Tables Vol C Tables 4.2.6.8 and 6.1.1.4'
H H 0.0000 0.0000 'International Tables Vol C Tables 4.2.6.8 and 6.1.1.4'
N N 0.0061 0.0033 'International Tables Vol C Tables 4.2.6.8 and 6.1.1.4'
O O 0.0106 0.0060 'International Tables Vol C Tables 4.2.6.8 and 6.1.1.4'
Br Br -0.2901 2.4595 'International Tables Vol C Tables 4.2.6.8 and 6.1.1.4'
Pt Pt -1.7033 8.3905 'International Tables Vol C Tables 4.2.6.8 and 6.1.1.4'

loop_
_geom_angle_atom_site_label_1
_geom_angle_atom_site_label_2
_geom_angle_atom_site_label_3
_geom_angle
_geom_angle_site_symmetry_1
_geom_angle_site_symmetry_3
_geom_angle_publ_flag
N2 Pt1 N2 180.0 3_565 . ?
N2 Pt1 N1 95.07(7) 3_565 . ?
N2 Pt1 N1 84.93(7) . . yes
N2 Pt1 N1 84.93(7) 3_565 3_565 ?
N2 Pt1 N1 95.07(7) . 3_565 ?
N1 Pt1 N1 180.0 . 3_565 ?
C7 N1 C1 119.73(16) . . ?
C7 N1 Pt1 122.72(13) . . yes
C1 N1 Pt1 117.45(12) . . ?
C14 N2 Pt1 122.09(13) . . yes
C14 N2 H2N 114.2 . . ?
Pt1 N2 H2N 123.5 . . ?
C7 N3 H3N 118.7 . . ?
C7 N3 H3M 124.4 . . ?
H3N N3 H3M 116.7 . . ?
C14 N4 C7 119.68(16) . . yes
C14 N4 C8 116.68(15) . . ?
C7 N4 C8 117.42(15) . . ?
C14 N5 C19 124.55(16) . . ?
C14 N5 C15 121.53(16) . . ?
C19 N5 C15 113.90(15) . . ?
O1 N6 O2 123.6(2) . . ?
O1 N6 C20 118.2(2) . . ?
O2 N6 C20 118.2(2) . . ?
C6 C1 C2 120.29(18) . . ?
C6 C1 N1 119.51(18) . . ?
C2 C1 N1 120.06(17) . . ?
C3 C2 C1 119.66(18) . . ?
C3 C2 H2 120.2 . . ?
C1 C2 H2 120.2 . . ?
C2 C3 C4 120.2(2) . . ?
C2 C3 H3 119.9 . . ?
C4 C3 H3 119.9 . . ?
C5 C4 C3 119.69(19) . . ?
C5 C4 H4 120.2 . . ?
C3 C4 H4 120.2 . . ?
C4 C5 C6 120.42(19) . . ?
C4 C5 H5 119.8 . . ?
C6 C5 H5 119.8 . . ?
C1 C6 C5 119.7(2) . . ?
C1 C6 H6 120.2 . . ?
C5 C6 H6 120.2 . . ?
N1 C7 N3 125.12(17) . . ?
N1 C7 N4 120.14(17) . . yes
N3 C7 N4 114.72(16) . . ?
C13 C8 C9 120.37(19) . . ?
C13 C8 N4 117.92(17) . . ?
C9 C8 N4 121.70(17) . . ?
C10 C9 C8 119.14(19) . . ?
C10 C9 H9 120.4 . . ?
C8 C9 H9 120.4 . . ?
C11 C10 C9 120.7(2) . . ?
C11 C10 H10 119.7 . . ?
C9 C10 H10 119.7 . . ?
C12 C11 C10 119.8(2) . . ?
C12 C11 H11 120.1 . . ?
C10 C11 H11 120.1 . . ?
C11 C12 C13 120.1(2) . . ?
C11 C12 H12 120.0 . . ?
C13 C12 H12 120.0 . . ?
C12 C13 C8 119.9(2) . . ?
C12 C13 H13 120.1 . . ?
C8 C13 H13 120.1 . . ?
N2 C14 N5 124.83(17) . . yes
N2 C14 N4 119.60(16) . . ?
N5 C14 N4 115.54(16) . . ?
N5 C15 C16 109.01(17) . . ?
N5 C15 H15A 109.9 . . ?
C16 C15 H15A 109.9 . . ?
N5 C15 H15B 109.9 . . ?
C16 C15 H15B 109.9 . . ?
H15A C15 H15B 108.3 . . ?
C15 C16 C17 111.51(18) . . ?
C15 C16 H16A 109.3 . . ?
C17 C16 H16A 109.3 . . ?
C15 C16 H16B 109.3 . . ?
C17 C16 H16B 109.3 . . ?
H16A C16 H16B 108.0 . . ?
C16 C17 C18 110.85(17) . . ?
C16 C17 H17A 109.5 . . ?
C18 C17 H17A 109.5 . . ?
C16 C17 H17B 109.5 . . ?
C18 C17 H17B 109.5 . . ?
H17A C17 H17B 108.1 . . ?
C19 C18 C17 111.57(18) . . ?
C19 C18 H18A 109.3 . . ?
C17 C18 H18A 109.3 . . ?
C19 C18 H18B 109.3 . . ?
C17 C18 H18B 109.3 . . ?
H18A C18 H18B 108.0 . . ?
N5 C19 C18 110.74(16) . . ?
N5 C19 H19A 109.5 . . ?
C18 C19 H19A 109.5 . . ?
N5 C19 H19B 109.5 . . ?
C18 C19 H19B 109.5 . . ?
H19A C19 H19B 108.1 . . ?
N6 C20 H20A 109.5 . . ?
N6 C20 H20B 109.5 . . ?
H20A C20 H20B 109.5 . . ?
N6 C20 H20C 109.5 . . ?
H20A C20 H20C 109.5 . . ?
H20B C20 H20C 109.5 . . ?

loop_
_geom_bond_atom_site_label_1
_geom_bond_atom_site_label_2
_geom_bond_distance
_geom_bond_site_symmetry_2
_geom_bond_publ_flag
Pt1 N2 2.0006(16) 3_565 ?
Pt1 N2 2.0006(16) . yes
Pt1 N1 2.0059(16) . yes
Pt1 N1 2.0059(16) 3_565 ?
O1 N6 1.217(3) . ?
O2 N6 1.220(3) . ?
N1 C7 1.307(2) . yes
N1 C1 1.438(2) . ?
N2 C14 1.299(2) . yes
N2 H2N 0.8404 . ?
N3 C7 1.330(2) . ?
N3 H3N 0.8725 . ?
N3 H3M 0.8901 . ?
N4 C14 1.412(2) . yes
N4 C7 1.417(2) . yes
N4 C8 1.452(3) . ?
N5 C14 1.342(2) . ?
N5 C19 1.467(2) . ?
N5 C15 1.472(2) . ?
N6 C20 1.476(3) . ?
C1 C6 1.385(3) . ?
C1 C2 1.389(3) . ?
C2 C3 1.388(3) . ?
C2 H2 0.9500 . ?
C3 C4 1.392(3) . ?
C3 H3 0.9500 . ?
C4 C5 1.381(3) . ?
C4 H4 0.9500 . ?
C5 C6 1.390(3) . ?
C5 H5 0.9500 . ?
C6 H6 0.9500 . ?
C8 C13 1.388(3) . ?
C8 C9 1.391(3) . ?
C9 C10 1.388(3) . ?
C9 H9 0.9500 . ?
C10 C11 1.386(3) . ?
C10 H10 0.9500 . ?
C11 C12 1.385(4) . ?
C11 H11 0.9500 . ?
C12 C13 1.387(3) . ?
C12 H12 0.9500 . ?
C13 H13 0.9500 . ?
C15 C16 1.519(3) . ?
C15 H15A 0.9900 . ?
C15 H15B 0.9900 . ?
C16 C17 1.523(3) . ?
C16 H16A 0.9900 . ?
C16 H16B 0.9900 . ?
C17 C18 1.529(3) . ?
C17 H17A 0.9900 . ?
C17 H17B 0.9900 . ?
C18 C19 1.524(3) . ?
C18 H18A 0.9900 . ?
C18 H18B 0.9900 . ?
C19 H19A 0.9900 . ?
C19 H19B 0.9900 . ?
C20 H20A 0.9800 . ?
C20 H20B 0.9800 . ?
C20 H20C 0.9800 . ?

loop_
_geom_hbond_atom_site_label_D
_geom_hbond_atom_site_label_H
_geom_hbond_atom_site_label_A
_geom_hbond_distance_DH
_geom_hbond_distance_HA
_geom_hbond_distance_DA
_geom_hbond_angle_DHA
_geom_hbond_site_symmetry_A
_geom_hbond_publ_flag
N2 H2N Br1 0.84 2.63 3.4273(17) 158.5 1_554 yes
N3 H3N Br1 0.87 2.58 3.4385(17) 169.1 3_666 yes
N3 H3M Br1 0.89 2.51 3.3059(17) 149.5 . yes
